data_7248156
loop_
_publ_author_name
'Gavrikov, Andrey V.'
'Ilyukhin, Andrey B.'

_publ_section_title
;
 Union is strength: \p--\p stacking interactions are capable of preventing
 solid-state racemization of tris-chelate complexes
;
_journal_issue 12
_journal_name_full CrystEngComm
_journal_page_first 1677
_journal_page_last 1682
_journal_paper_doi 10.1039/D4CE00104D
_journal_volume 26
_journal_year 2024
_chemical_absolute_configuration unk
_chemical_formula_moiety 'C36 H24 N6 Zn, N5 O15 Y, 3(C2 H3 N)'
_chemical_formula_sum 'C42 H33 N14 O15 Y Zn'
_chemical_formula_weight 1128.1
_space_group_IT_number 19
_space_group_name_Hall 'P 2ac 2ab'
_space_group_name_H-M_alt 'P 21 21 21'
_symmetry_cell_setting orthorhombic
_symmetry_Int_Tables_number 19
_symmetry_space_group_name_Hall 'P 2ac 2ab'
_symmetry_space_group_name_H-M 'P 21 21 21'
_atom_sites_solution_hydrogens geom
_audit_conform_dict_location ftp://ftp.iucr.org/pub/cif_core.dic
_audit_conform_dict_name cif_core.dic
_audit_conform_dict_version 2.4.3
_audit_creation_date 2022-08-03T22:19:43-00:00
_audit_creation_method 'WinGX routine CIF_UPDATE'
_audit_update_record
;
2023-09-15 deposited with the CCDC.	2024-02-14 downloaded from the CCDC.
;
_cell_angle_alpha 90
_cell_angle_beta 90
_cell_angle_gamma 90
_cell_formula_units_Z 4
_cell_length_a 12.7677(7)
_cell_length_b 17.4140(8)
_cell_length_c 21.6944(10)
_cell_measurement_reflns_used 9931
_cell_measurement_temperature 200(2)
_cell_measurement_theta_max 26.85
_cell_measurement_theta_min 2.19
_cell_volume 4823.5(4)
_computing_cell_refinement 'Bruker SAINT'
_computing_data_collection 'Bruker APEX3'
_computing_data_reduction 'Bruker SAINT'
_computing_molecular_graphics 'Bruker SHELXTL'
_computing_publication_material 'Bruker SHELXTL'
_computing_structure_refinement 'SHELXL-2018/3 (Sheldrick, 2018)'
_computing_structure_solution 'SHELXS-2018 (Sheldrick, 2015)'
_diffrn_ambient_temperature 200(2)
_diffrn_measured_fraction_theta_full 0.998
_diffrn_measured_fraction_theta_max 0.991
_diffrn_measurement_device_type 'Bruker APEX3 CCD'
_diffrn_measurement_method '\f and \w scans'
_diffrn_radiation_monochromator graphite
_diffrn_radiation_type MoK\a
_diffrn_radiation_wavelength 0.71073
_diffrn_reflns_av_R_equivalents 0.0711
_diffrn_reflns_av_unetI/netI 0.0537
_diffrn_reflns_Laue_measured_fraction_full 0.998
_diffrn_reflns_Laue_measured_fraction_max 0.991
_diffrn_reflns_limit_h_max 17
_diffrn_reflns_limit_h_min -17
_diffrn_reflns_limit_k_max 23
_diffrn_reflns_limit_k_min -23
_diffrn_reflns_limit_l_max 28
_diffrn_reflns_limit_l_min -28
_diffrn_reflns_number 68170
_diffrn_reflns_point_group_measured_fraction_full 0.999
_diffrn_reflns_point_group_measured_fraction_max 0.987
_diffrn_reflns_theta_full 25.242
_diffrn_reflns_theta_max 28.346
_diffrn_reflns_theta_min 2.189
_diffrn_standards_number 0
_exptl_absorpt_coefficient_mu 1.777
_exptl_absorpt_correction_T_max 0.7457
_exptl_absorpt_correction_T_min 0.5913
_exptl_absorpt_correction_type multi-scan
_exptl_absorpt_process_details
;
 SADABS 2016/2: Krause, L., Herbst-Irmer, R., Sheldrick G.M. & Stalke D.,
 J. Appl. Cryst. 48 (2015) 3-10
;
_exptl_crystal_colour colourless
_exptl_crystal_density_diffrn 1.553
_exptl_crystal_description block
_exptl_crystal_F_000 2288
_exptl_crystal_size_max 0.32
_exptl_crystal_size_mid 0.24
_exptl_crystal_size_min 0.24
_refine_diff_density_max 0.359
_refine_diff_density_min -0.38
_refine_diff_density_rms 0.062
_refine_ls_abs_structure_details
;
 Refined as an inversion twin.
;
_refine_ls_abs_structure_Flack 0.071(6)
_refine_ls_extinction_method none
_refine_ls_goodness_of_fit_ref 1.053
_refine_ls_hydrogen_treatment constr
_refine_ls_matrix_type full
_refine_ls_number_parameters 653
_refine_ls_number_reflns 11884
_refine_ls_number_restraints 12
_refine_ls_restrained_S_all 1.057
_refine_ls_R_factor_all 0.0671
_refine_ls_R_factor_gt 0.0397
_refine_ls_shift/su_max 0.002
_refine_ls_shift/su_mean 0
_refine_ls_structure_factor_coef Fsqd
_refine_ls_weighting_details 'w=1/[\s^2^(Fo^2^)+(0.0300P)^2^+2.0000P] where P=(Fo^2^+2Fc^2^)/3'
_refine_ls_weighting_scheme calc
_refine_ls_wR_factor_gt 0.0766
_refine_ls_wR_factor_ref 0.0878
_reflns_Friedel_coverage 0.811
_reflns_Friedel_fraction_full 0.999
_reflns_Friedel_fraction_max 0.981
_reflns_number_gt 9248
_reflns_number_total 11884
_reflns_threshold_expression 'I > 2\s(I)'
_cod_data_source_file d4ce00104d2.cif
_cod_data_source_block ZnY_3MeCN_200K
_cod_depositor_comments 'Adding full bibliography for 7248144--7248174.cif.'
_cod_database_code 7248156

loop_
_symmetry_equiv_pos_as_xyz
'x, y, z'
'-x+1/2, -y, z+1/2'
'-x, y+1/2, -z+1/2'
'x+1/2, -y+1/2, -z'

loop_
_atom_site_label
_atom_site_type_symbol
_atom_site_fract_x
_atom_site_fract_y
_atom_site_fract_z
_atom_site_U_iso_or_equiv
_atom_site_adp_type
_atom_site_occupancy
_atom_site_site_symmetry_order
_atom_site_calc_flag
_atom_site_refinement_flags_posn
_atom_site_refinement_flags_adp
_atom_site_refinement_flags_occupancy
_atom_site_disorder_assembly
_atom_site_disorder_group
Y1 Y 0.62509(3) 0.47580(3) 0.26686(2) 0.03154(10) Uani 1 1 d . . . . .
Zn1 Zn 0.24503(4) 0.52169(3) 0.52074(2) 0.03086(12) Uani 1 1 d . . . . .
O1 O 0.7905(3) 0.40888(19) 0.27527(17) 0.0433(8) Uani 1 1 d . . . . .
O2 O 0.6602(3) 0.3424(2) 0.24145(18) 0.0513(10) Uani 1 1 d . . . . .
O3 O 0.8169(3) 0.2940(2) 0.2396(3) 0.0785(14) Uani 1 1 d . . . . .
O4 O 0.4628(3) 0.4022(2) 0.2635(2) 0.0570(10) Uani 1 1 d . . . . .
O5 O 0.4537(3) 0.5201(3) 0.29095(18) 0.0636(10) Uani 1 1 d . . . . .
O6 O 0.3113(3) 0.4560(3) 0.2712(2) 0.0906(17) Uani 1 1 d . . . . .
O7 O 0.7754(3) 0.5664(2) 0.2670(2) 0.0620(11) Uani 1 1 d . . . . .
O8 O 0.6227(3) 0.6124(2) 0.24782(19) 0.0596(11) Uani 1 1 d . . . . .
O9 O 0.7590(4) 0.6868(2) 0.2440(2) 0.0756(13) Uani 1 1 d . . . . .
O10 O 0.6493(4) 0.5308(2) 0.36816(17) 0.0794(15) Uani 1 1 d . . . . .
O11 O 0.6135(4) 0.4127(2) 0.36678(17) 0.0580(10) Uani 1 1 d . . . . .
O12 O 0.6249(4) 0.4718(3) 0.45451(15) 0.0769(13) Uani 1 1 d . . . . .
O13 O 0.5410(3) 0.4875(3) 0.16736(16) 0.0599(11) Uani 1 1 d . . . . .
O14 O 0.7050(3) 0.4766(3) 0.16481(16) 0.0734(13) Uani 1 1 d . . . . .
O15 O 0.6187(4) 0.4895(3) 0.07939(15) 0.0761(14) Uani 1 1 d . . . . .
N1 N 0.7578(4) 0.3462(2) 0.2517(2) 0.0477(11) Uani 1 1 d . . . . .
N2 N 0.4052(3) 0.4589(3) 0.2748(2) 0.0569(13) Uani 1 1 d . . . . .
N3 N 0.7205(4) 0.6240(2) 0.25263(19) 0.0487(12) Uani 1 1 d . . . . .
N4 N 0.6291(4) 0.4719(3) 0.39848(17) 0.0472(10) Uani 1 1 d . . . . .
N5 N 0.6211(4) 0.4847(3) 0.13497(17) 0.0469(10) Uani 1 1 d . . . . .
N6 N 0.2877(3) 0.4302(2) 0.45860(18) 0.0336(9) Uani 1 1 d . . . . .
N7 N 0.1061(3) 0.5099(2) 0.46506(16) 0.0325(8) Uani 1 1 d . . . . .
N8 N 0.1941(3) 0.6256(2) 0.56732(17) 0.0305(8) Uani 1 1 d . . . . .
N9 N 0.3018(3) 0.6117(2) 0.46050(17) 0.0324(9) Uani 1 1 d . . . . .
N10 N 0.1994(3) 0.4438(2) 0.59293(17) 0.0324(8) Uani 1 1 d . . . . .
N11 N 0.3833(3) 0.5184(2) 0.57819(16) 0.0338(8) Uani 1 1 d . . . . .
C1 C 0.3763(4) 0.3912(3) 0.4561(2) 0.0421(11) Uani 1 1 d . . . . .
H1A H 0.429931 0.403321 0.48486 0.051 Uiso 1 1 calc R U . . .
C2 C 0.3947(4) 0.3334(3) 0.4135(3) 0.0474(13) Uani 1 1 d . . . . .
H2A H 0.45979 0.306981 0.413089 0.057 Uiso 1 1 calc R U . . .
C3 C 0.3182(4) 0.3150(3) 0.3720(3) 0.0436(12) Uani 1 1 d . . . . .
H3A H 0.329643 0.275358 0.342641 0.052 Uiso 1 1 calc R U . . .
C4 C 0.2225(4) 0.3548(3) 0.3729(2) 0.0370(11) Uani 1 1 d . . . . .
C5 C 0.1397(4) 0.3406(3) 0.3308(2) 0.0493(13) Uani 1 1 d . . . . .
H5A H 0.147753 0.301608 0.300581 0.059 Uiso 1 1 calc R U . . .
C6 C 0.0497(4) 0.3812(3) 0.3327(3) 0.0499(13) Uani 1 1 d . . . . .
H6A H -0.004483 0.370263 0.304005 0.06 Uiso 1 1 calc R U . . .
C7 C 0.0353(4) 0.4406(3) 0.3774(2) 0.0390(11) Uani 1 1 d . . . . .
C8 C -0.0552(4) 0.4860(3) 0.3815(2) 0.0490(13) Uani 1 1 d . . . . .
H8A H -0.111212 0.47815 0.35334 0.059 Uiso 1 1 calc R U . . .
C9 C -0.0630(4) 0.5413(3) 0.4258(2) 0.0487(14) Uani 1 1 d . . . . .
H9A H -0.123716 0.572697 0.428187 0.058 Uiso 1 1 calc R U . . .
C10 C 0.0193(4) 0.5511(3) 0.4675(2) 0.0406(11) Uani 1 1 d . . . . .
H10A H 0.012556 0.588929 0.498873 0.049 Uiso 1 1 calc R U . . .
C11 C 0.1159(4) 0.4552(2) 0.42067(19) 0.0301(9) Uani 1 1 d . . . . .
C12 C 0.2106(4) 0.4123(2) 0.4178(2) 0.0314(10) Uani 1 1 d . . . . .
C13 C 0.1470(4) 0.6324(3) 0.6213(2) 0.0390(11) Uani 1 1 d . . . . .
H13A H 0.131404 0.586995 0.643771 0.047 Uiso 1 1 calc R U . . .
C14 C 0.1191(5) 0.7029(3) 0.6468(2) 0.0475(13) Uani 1 1 d . . . . .
H14A H 0.085442 0.70526 0.685845 0.057 Uiso 1 1 calc R U . . .
C15 C 0.1408(4) 0.7686(3) 0.6150(2) 0.0442(12) Uani 1 1 d . . . . .
H15A H 0.122489 0.817122 0.631836 0.053 Uiso 1 1 calc R U . . .
C16 C 0.1904(4) 0.7641(3) 0.5572(2) 0.0356(10) Uani 1 1 d . . . . .
C17 C 0.2152(4) 0.8302(3) 0.5209(3) 0.0446(12) Uani 1 1 d . . . . .
H17A H 0.195716 0.879749 0.535051 0.054 Uiso 1 1 calc R U . . .
C18 C 0.2658(4) 0.8229(3) 0.4669(2) 0.0457(12) Uani 1 1 d . . . . .
H18A H 0.281178 0.867554 0.443424 0.055 Uiso 1 1 calc R U . . .
C19 C 0.2971(4) 0.7492(3) 0.4438(2) 0.0374(11) Uani 1 1 d . . . . .
C20 C 0.3515(4) 0.7383(3) 0.3884(2) 0.0475(13) Uani 1 1 d . . . . .
H20A H 0.36835 0.781261 0.36335 0.057 Uiso 1 1 calc R U . . .
C21 C 0.3804(5) 0.6665(3) 0.3703(2) 0.0488(13) Uani 1 1 d . . . . .
H21A H 0.417713 0.658822 0.332895 0.059 Uiso 1 1 calc R U . . .
C22 C 0.3539(4) 0.6044(3) 0.4078(2) 0.0418(12) Uani 1 1 d . . . . .
H22A H 0.374086 0.5544 0.395034 0.05 Uiso 1 1 calc R U . . .
C23 C 0.2732(3) 0.6833(2) 0.47818(19) 0.0300(9) Uani 1 1 d . . . . .
C24 C 0.2174(3) 0.6911(2) 0.53567(19) 0.0284(9) Uani 1 1 d . . . . .
C25 C 0.1119(4) 0.4037(3) 0.5974(2) 0.0403(11) Uani 1 1 d . . . . .
H25A H 0.060613 0.408579 0.565934 0.048 Uiso 1 1 calc R U . . .
C26 C 0.0922(4) 0.3549(3) 0.6464(3) 0.0475(14) Uani 1 1 d . . . . .
H26A H 0.028902 0.326248 0.647764 0.057 Uiso 1 1 calc R U . . .
C27 C 0.1636(5) 0.3478(3) 0.6926(3) 0.0498(14) Uani 1 1 d . . . . .
H27A H 0.15015 0.314582 0.7264 0.06 Uiso 1 1 calc R U . . .
C28 C 0.2570(5) 0.3900(3) 0.6900(2) 0.0425(11) Uani 1 1 d . . . . .
C29 C 0.3365(5) 0.3879(3) 0.7367(3) 0.0551(14) Uani 1 1 d . . . . .
H29A H 0.325857 0.357532 0.7726 0.066 Uiso 1 1 calc R U . . .
C30 C 0.4257(5) 0.4280(3) 0.7307(3) 0.0584(15) Uani 1 1 d . . . . .
H30A H 0.476769 0.425774 0.762466 0.07 Uiso 1 1 calc R U . . .
C31 C 0.4451(4) 0.4737(3) 0.6776(2) 0.0472(12) Uani 1 1 d . . . . .
C32 C 0.5380(4) 0.5145(4) 0.6679(3) 0.0583(15) Uani 1 1 d . . . . .
H32A H 0.591179 0.514011 0.698561 0.07 Uiso 1 1 calc R U . . .
C33 C 0.5527(4) 0.5545(4) 0.6152(3) 0.0601(16) Uani 1 1 d . . . . .
H33A H 0.616239 0.581512 0.608325 0.072 Uiso 1 1 calc R U . . .
C34 C 0.4725(4) 0.5555(3) 0.5706(3) 0.0462(13) Uani 1 1 d . . . . .
H34A H 0.483041 0.583906 0.533755 0.055 Uiso 1 1 calc R U . . .
C35 C 0.3691(3) 0.4778(3) 0.63101(19) 0.0349(9) Uani 1 1 d . . . . .
C36 C 0.2725(4) 0.4368(3) 0.6383(2) 0.0340(10) Uani 1 1 d . . . . .
N12 N 0.0007(6) 0.7430(4) 0.4460(4) 0.095(2) Uani 1 1 d . . . . .
C37 C -0.0238(5) 0.7477(4) 0.3968(4) 0.0714(19) Uani 1 1 d . . . . .
C38 C -0.0586(7) 0.7574(7) 0.3330(4) 0.119(3) Uani 1 1 d . . . . .
H38A H -0.073272 0.706939 0.314917 0.179 Uiso 1 1 calc R U . . .
H38B H -0.003454 0.782922 0.309146 0.179 Uiso 1 1 calc R U . . .
H38C H -0.12228 0.788752 0.332149 0.179 Uiso 1 1 calc R U . . .
N13 N 0.4424(13) 0.1702(11) 0.5008(8) 0.109(6) Uiso 0.47 1 d D . P A 1
C39 C 0.3850(12) 0.1918(8) 0.5384(6) 0.062(3) Uiso 0.47 1 d D . P A 1
C40 C 0.3080(13) 0.2200(10) 0.5825(8) 0.081(5) Uiso 0.47 1 d D . P A 1
H40A H 0.249458 0.243567 0.560262 0.121 Uiso 0.47 1 calc R U P A 1
H40B H 0.340753 0.258231 0.609417 0.121 Uiso 0.47 1 calc R U P A 1
H40C H 0.2821 0.177053 0.6074 0.121 Uiso 0.47 1 calc R U P A 1
N14 N 0.5156(13) 0.3337(10) 0.5870(8) 0.112(5) Uiso 0.47 1 d D . P B 1
C41 C 0.6000(12) 0.3475(10) 0.5826(8) 0.072(4) Uiso 0.47 1 d D . P B 1
C42 C 0.7051(13) 0.3734(12) 0.5842(10) 0.093(6) Uiso 0.47 1 d D . P B 1
H42A H 0.747928 0.336471 0.607186 0.14 Uiso 0.47 1 calc R U P B 1
H42B H 0.708245 0.42358 0.604532 0.14 Uiso 0.47 1 calc R U P B 1
H42C H 0.731926 0.377948 0.542036 0.14 Uiso 0.47 1 calc R U P B 1
N132 N 0.391(3) 0.159(2) 0.4924(14) 0.238(7) Uiso 0.53 1 d D U P C 2
C392 C 0.330(3) 0.188(2) 0.5343(17) 0.238(7) Uiso 0.53 1 d D U P C 2
C402 C 0.352(3) 0.242(2) 0.5883(16) 0.238(7) Uiso 0.53 1 d D U P C 2
H40D H 0.300871 0.283483 0.588706 0.358 Uiso 0.53 1 calc R U P C 2
H40E H 0.422804 0.262988 0.58408 0.358 Uiso 0.53 1 calc R U P C 2
H40F H 0.347329 0.212639 0.626919 0.358 Uiso 0.53 1 calc R U P C 2
N142 N 0.600(2) 0.2459(18) 0.5067(14) 0.238(7) Uiso 0.53 1 d D U P D 2
C412 C 0.614(3) 0.298(2) 0.5375(16) 0.238(7) Uiso 0.53 1 d D U P D 2
C422 C 0.653(3) 0.356(2) 0.5764(19) 0.238(7) Uiso 0.53 1 d D U P D 2
H42D H 0.722105 0.341028 0.591543 0.358 Uiso 0.53 1 calc R U P D 2
H42E H 0.604975 0.362536 0.611332 0.358 Uiso 0.53 1 calc R U P D 2
H42F H 0.657946 0.404043 0.553369 0.358 Uiso 0.53 1 calc R U P D 2

loop_
_atom_site_aniso_label
_atom_site_aniso_U_11
_atom_site_aniso_U_22
_atom_site_aniso_U_33
_atom_site_aniso_U_23
_atom_site_aniso_U_13
_atom_site_aniso_U_12
Y1 0.0303(2) 0.0332(2) 0.03115(19) -0.0067(2) -0.00281(18) 0.0015(2)
Zn1 0.0306(3) 0.0299(2) 0.0321(2) -0.0010(2) -0.0015(2) -0.0010(3)
O1 0.0370(19) 0.0413(18) 0.052(2) -0.0044(17) -0.0099(17) 0.0013(14)
O2 0.036(2) 0.0443(19) 0.074(3) -0.0228(19) -0.0021(18) -0.0024(15)
O3 0.061(3) 0.048(2) 0.127(4) -0.017(3) 0.012(3) 0.023(2)
O4 0.038(2) 0.066(2) 0.067(3) -0.011(2) -0.003(2) -0.0052(18)
O5 0.055(2) 0.069(3) 0.067(2) -0.012(3) 0.0180(19) 0.016(2)
O6 0.031(2) 0.125(4) 0.115(4) 0.048(4) 0.008(2) 0.005(2)
O7 0.047(2) 0.043(2) 0.095(3) 0.005(2) -0.004(2) -0.0049(18)
O8 0.056(3) 0.044(2) 0.079(3) 0.0080(19) -0.014(2) 0.0025(19)
O9 0.107(4) 0.043(2) 0.077(3) 0.013(2) 0.002(3) -0.027(2)
O10 0.157(5) 0.045(2) 0.0364(19) -0.0022(19) -0.008(2) -0.022(3)
O11 0.084(3) 0.045(2) 0.045(2) -0.0004(17) 0.001(2) -0.008(2)
O12 0.110(4) 0.089(3) 0.0311(18) -0.002(2) -0.002(2) -0.022(4)
O13 0.042(2) 0.096(3) 0.0418(19) 0.000(2) -0.0045(17) 0.016(2)
O14 0.045(2) 0.135(4) 0.0398(19) 0.008(3) 0.0011(17) 0.033(3)
O15 0.094(3) 0.105(4) 0.0297(18) -0.008(2) -0.011(2) 0.034(3)
N1 0.044(3) 0.038(2) 0.062(3) -0.007(2) 0.004(2) 0.006(2)
N2 0.034(3) 0.087(4) 0.050(3) 0.014(3) 0.008(2) 0.005(2)
N3 0.073(4) 0.038(2) 0.036(2) 0.0015(18) -0.003(2) -0.007(2)
N4 0.058(3) 0.051(2) 0.033(2) -0.004(2) -0.002(2) -0.011(3)
N5 0.052(3) 0.054(2) 0.035(2) -0.009(2) -0.006(2) 0.017(3)
N6 0.029(2) 0.0325(19) 0.040(2) 0.0003(17) -0.0001(17) 0.0031(16)
N7 0.031(2) 0.033(2) 0.0336(18) -0.0011(16) 0.0001(15) 0.0019(15)
N8 0.030(2) 0.0312(19) 0.0298(19) 0.0012(16) 0.0010(16) -0.0049(16)
N9 0.031(2) 0.037(2) 0.0296(19) -0.0025(17) 0.0009(16) -0.0010(17)
N10 0.031(2) 0.0281(18) 0.038(2) -0.0012(17) 0.0011(17) -0.0004(16)
N11 0.0283(18) 0.0315(18) 0.0415(19) 0.0031(18) -0.0054(16) -0.0011(19)
C1 0.030(3) 0.041(2) 0.056(3) -0.001(2) -0.005(2) 0.002(2)
C2 0.040(3) 0.040(3) 0.062(3) -0.002(3) 0.005(3) 0.009(2)
C3 0.044(3) 0.036(3) 0.051(3) -0.009(2) 0.005(2) 0.004(2)
C4 0.038(3) 0.034(2) 0.038(2) -0.006(2) 0.003(2) -0.002(2)
C5 0.054(4) 0.049(3) 0.045(3) -0.018(2) -0.002(3) 0.004(3)
C6 0.045(3) 0.060(3) 0.045(3) -0.015(3) -0.009(2) -0.003(3)
C7 0.036(3) 0.042(3) 0.039(3) -0.008(2) -0.005(2) -0.002(2)
C8 0.040(3) 0.060(3) 0.047(3) -0.002(3) -0.012(2) 0.004(3)
C9 0.033(3) 0.056(4) 0.056(3) -0.011(3) -0.006(2) 0.013(2)
C10 0.035(3) 0.043(3) 0.043(3) -0.006(2) 0.002(2) 0.009(2)
C11 0.028(2) 0.030(2) 0.032(2) -0.0021(17) -0.0011(19) -0.0005(18)
C12 0.032(2) 0.029(2) 0.033(2) 0.0005(19) 0.0009(19) -0.0009(18)
C13 0.041(3) 0.042(3) 0.034(2) -0.003(2) 0.006(2) -0.004(2)
C14 0.046(3) 0.052(3) 0.044(3) -0.014(2) 0.009(3) -0.001(3)
C15 0.037(3) 0.041(3) 0.055(3) -0.014(2) 0.003(2) 0.002(2)
C16 0.030(2) 0.031(2) 0.046(3) -0.004(2) -0.002(2) -0.0014(19)
C17 0.043(3) 0.032(2) 0.059(3) -0.002(2) -0.006(3) -0.001(2)
C18 0.045(3) 0.033(2) 0.059(3) 0.012(2) -0.011(3) -0.005(2)
C19 0.035(3) 0.040(3) 0.037(3) 0.012(2) -0.009(2) -0.006(2)
C20 0.048(3) 0.055(3) 0.039(3) 0.018(2) -0.001(2) -0.008(3)
C21 0.053(3) 0.065(3) 0.029(2) 0.006(2) 0.003(2) -0.005(3)
C22 0.045(3) 0.048(3) 0.032(2) -0.001(2) 0.005(2) -0.004(2)
C23 0.028(2) 0.034(2) 0.028(2) 0.0046(19) -0.0062(18) -0.0022(17)
C24 0.026(2) 0.028(2) 0.030(2) -0.0020(18) -0.0049(17) -0.0013(17)
C25 0.035(3) 0.037(2) 0.048(3) -0.001(2) 0.003(2) -0.003(2)
C26 0.040(3) 0.039(3) 0.063(4) -0.001(3) 0.012(3) -0.011(2)
C27 0.060(4) 0.041(3) 0.049(3) 0.004(2) 0.015(3) -0.005(3)
C28 0.054(3) 0.035(2) 0.039(2) 0.001(2) 0.006(2) 0.002(2)
C29 0.071(4) 0.051(3) 0.043(3) 0.012(3) -0.009(3) -0.001(3)
C30 0.068(4) 0.059(3) 0.048(3) 0.007(3) -0.022(3) -0.001(3)
C31 0.045(3) 0.047(3) 0.050(3) 0.003(3) -0.016(2) -0.001(3)
C32 0.041(3) 0.067(4) 0.067(4) 0.005(3) -0.023(3) -0.005(3)
C33 0.034(3) 0.073(4) 0.073(4) 0.010(3) -0.014(3) -0.013(3)
C34 0.036(3) 0.047(3) 0.056(3) 0.008(3) -0.003(2) -0.007(2)
C35 0.034(2) 0.033(2) 0.038(2) 0.002(2) -0.0047(19) 0.000(2)
C36 0.034(3) 0.032(2) 0.035(2) 0.000(2) -0.002(2) 0.0044(19)
N12 0.098(5) 0.077(4) 0.111(5) 0.016(4) -0.026(5) -0.013(4)
C37 0.054(4) 0.071(4) 0.090(5) -0.003(4) -0.006(4) -0.009(3)
C38 0.088(6) 0.189(11) 0.081(6) -0.009(7) 0.006(5) -0.036(7)

loop_
_atom_type_symbol
_atom_type_description
_atom_type_scat_dispersion_real
_atom_type_scat_dispersion_imag
_atom_type_scat_source
C C 0.0033 0.0016 'International Tables Vol C Tables 4.2.6.8 and 6.1.1.4'
H H 0 0 'International Tables Vol C Tables 4.2.6.8 and 6.1.1.4'
N N 0.0061 0.0033 'International Tables Vol C Tables 4.2.6.8 and 6.1.1.4'
O O 0.0106 0.006 'International Tables Vol C Tables 4.2.6.8 and 6.1.1.4'
Zn Zn 0.2839 1.4301 'International Tables Vol C Tables 4.2.6.8 and 6.1.1.4'
Y Y -2.7962 3.5667 'International Tables Vol C Tables 4.2.6.8 and 6.1.1.4'

loop_
_geom_angle_atom_site_label_1
_geom_angle_atom_site_label_2
_geom_angle_atom_site_label_3
_geom_angle
_geom_angle_site_symmetry_1
_geom_angle_site_symmetry_3
_geom_angle_publ_flag
O5 Y1 O8 72.92(16) . . ?
O5 Y1 O10 77.85(17) . . ?
O8 Y1 O10 76.52(14) . . ?
O5 Y1 O1 160.55(14) . . ?
O8 Y1 O1 119.92(13) . . ?
O10 Y1 O1 90.60(15) . . ?
O5 Y1 O13 76.13(13) . . ?
O8 Y1 O13 76.03(15) . . ?
O10 Y1 O13 146.57(15) . . ?
O1 Y1 O13 119.70(12) . . ?
O5 Y1 O2 121.99(15) . . ?
O8 Y1 O2 154.91(14) . . ?
O10 Y1 O2 124.16(15) . . ?
O1 Y1 O2 52.80(11) . . ?
O13 Y1 O2 87.72(15) . . ?
O5 Y1 O11 83.97(15) . . ?
O8 Y1 O11 126.60(13) . . ?
O10 Y1 O11 51.47(13) . . ?
O1 Y1 O11 76.61(14) . . ?
O13 Y1 O11 143.65(14) . . ?
O2 Y1 O11 77.38(13) . . ?
O5 Y1 O14 125.65(13) . . ?
O8 Y1 O14 81.04(17) . . ?
O10 Y1 O14 140.33(17) . . ?
O1 Y1 O14 72.89(13) . . ?
O13 Y1 O14 51.33(12) . . ?
O2 Y1 O14 73.88(17) . . ?
O11 Y1 O14 146.78(15) . . ?
O5 Y1 O4 52.78(15) . . ?
O8 Y1 O4 120.13(14) . . ?
O10 Y1 O4 110.15(16) . . ?
O1 Y1 O4 119.41(12) . . ?
O13 Y1 O4 68.91(15) . . ?
O2 Y1 O4 69.34(13) . . ?
O11 Y1 O4 74.81(15) . . ?
O14 Y1 O4 109.37(16) . . ?
O5 Y1 O7 120.30(15) . . ?
O8 Y1 O7 52.01(14) . . ?
O10 Y1 O7 69.42(16) . . ?
O1 Y1 O7 68.37(12) . . ?
O13 Y1 O7 106.88(15) . . ?
O2 Y1 O7 117.71(13) . . ?
O11 Y1 O7 109.42(14) . . ?
O14 Y1 O7 70.97(17) . . ?
O4 Y1 O7 172.14(13) . . ?
O5 Y1 N2 26.77(15) . . ?
O8 Y1 N2 95.76(16) . . ?
O10 Y1 N2 96.50(17) . . ?
O1 Y1 N2 144.27(14) . . ?
O13 Y1 N2 67.81(13) . . ?
O2 Y1 N2 95.57(14) . . ?
O11 Y1 N2 80.71(14) . . ?
O14 Y1 N2 118.13(14) . . ?
O4 Y1 N2 26.25(14) . . ?
O7 Y1 N2 146.41(15) . . ?
O5 Y1 N1 146.29(15) . . ?
O8 Y1 N1 140.38(15) . . ?
O10 Y1 N1 110.11(15) . . ?
O1 Y1 N1 26.55(12) . . ?
O13 Y1 N1 103.19(14) . . ?
O2 Y1 N1 26.37(12) . . ?
O11 Y1 N1 77.35(13) . . ?
O14 Y1 N1 69.49(15) . . ?
O4 Y1 N1 94.92(13) . . ?
O7 Y1 N1 92.51(13) . . ?
N2 Y1 N1 121.08(15) . . ?
N10 Zn1 N7 97.17(14) . . ?
N10 Zn1 N6 93.32(15) . . ?
N7 Zn1 N6 77.71(14) . . ?
N10 Zn1 N11 77.59(14) . . ?
N7 Zn1 N11 172.95(14) . . ?
N6 Zn1 N11 97.74(15) . . ?
N10 Zn1 N9 170.34(14) . . ?
N7 Zn1 N9 90.36(14) . . ?
N6 Zn1 N9 94.19(13) . . ?
N11 Zn1 N9 95.38(14) . . ?
N10 Zn1 N8 96.03(14) . . ?
N7 Zn1 N8 95.38(13) . . ?
N6 Zn1 N8 169.02(14) . . ?
N11 Zn1 N8 89.90(14) . . ?
N9 Zn1 N8 77.16(14) . . ?
N1 O1 Y1 95.5(3) . . ?
N1 O2 Y1 95.3(3) . . ?
N2 O4 Y1 94.5(3) . . ?
N2 O5 Y1 96.5(3) . . ?
N3 O7 Y1 94.3(3) . . ?
N3 O8 Y1 97.4(3) . . ?
N4 O10 Y1 97.3(3) . . ?
N4 O11 Y1 96.2(3) . . ?
N5 O13 Y1 97.8(3) . . ?
N5 O14 Y1 96.4(3) . . ?
O3 N1 O2 122.5(4) . . ?
O3 N1 O1 121.6(5) . . ?
O2 N1 O1 115.9(4) . . ?
O3 N1 Y1 173.6(4) . . ?
O2 N1 Y1 58.4(2) . . ?
O1 N1 Y1 57.9(2) . . ?
O6 N2 O4 122.6(6) . . ?
O6 N2 O5 122.2(5) . . ?
O4 N2 O5 115.2(4) . . ?
O6 N2 Y1 172.0(4) . . ?
O4 N2 Y1 59.3(2) . . ?
O5 N2 Y1 56.7(2) . . ?
O9 N3 O7 121.9(5) . . ?
O9 N3 O8 121.9(5) . . ?
O7 N3 O8 116.2(4) . . ?
O9 N3 Y1 177.1(4) . . ?
O7 N3 Y1 59.7(2) . . ?
O8 N3 Y1 56.6(2) . . ?
O12 N4 O10 122.6(5) . . ?
O12 N4 O11 122.6(5) . . ?
O10 N4 O11 114.8(4) . . ?
O12 N4 Y1 176.2(4) . . ?
O10 N4 Y1 57.1(2) . . ?
O11 N4 Y1 57.9(2) . . ?
O15 N5 O13 122.7(5) . . ?
O15 N5 O14 122.9(5) . . ?
O13 N5 O14 114.5(4) . . ?
O15 N5 Y1 179.0(4) . . ?
O13 N5 Y1 56.8(2) . . ?
O14 N5 Y1 57.7(2) . . ?
C1 N6 C12 118.4(4) . . ?
C1 N6 Zn1 128.4(3) . . ?
C12 N6 Zn1 113.2(3) . . ?
C10 N7 C11 119.1(4) . . ?
C10 N7 Zn1 128.0(3) . . ?
C11 N7 Zn1 112.8(3) . . ?
C13 N8 C24 118.0(4) . . ?
C13 N8 Zn1 128.5(3) . . ?
C24 N8 Zn1 113.4(3) . . ?
C22 N9 C23 117.8(4) . . ?
C22 N9 Zn1 128.1(3) . . ?
C23 N9 Zn1 113.9(3) . . ?
C25 N10 C36 118.6(4) . . ?
C25 N10 Zn1 128.0(3) . . ?
C36 N10 Zn1 113.4(3) . . ?
C34 N11 C35 118.4(4) . . ?
C34 N11 Zn1 128.3(3) . . ?
C35 N11 Zn1 113.0(3) . . ?
N6 C1 C2 123.1(5) . . ?
N6 C1 H1A 118.5 . . ?
C2 C1 H1A 118.5 . . ?
C3 C2 C1 119.2(5) . . ?
C3 C2 H2A 120.4 . . ?
C1 C2 H2A 120.4 . . ?
C2 C3 C4 119.7(5) . . ?
C2 C3 H3A 120.1 . . ?
C4 C3 H3A 120.1 . . ?
C12 C4 C3 117.1(4) . . ?
C12 C4 C5 119.3(4) . . ?
C3 C4 C5 123.5(4) . . ?
C6 C5 C4 121.6(5) . . ?
C6 C5 H5A 119.2 . . ?
C4 C5 H5A 119.2 . . ?
C5 C6 C7 120.6(5) . . ?
C5 C6 H6A 119.7 . . ?
C7 C6 H6A 119.7 . . ?
C8 C7 C11 117.1(4) . . ?
C8 C7 C6 123.9(5) . . ?
C11 C7 C6 119.1(4) . . ?
C9 C8 C7 120.2(5) . . ?
C9 C8 H8A 119.9 . . ?
C7 C8 H8A 119.9 . . ?
C8 C9 C10 119.2(5) . . ?
C8 C9 H9A 120.4 . . ?
C10 C9 H9A 120.4 . . ?
N7 C10 C9 122.5(4) . . ?
N7 C10 H10A 118.8 . . ?
C9 C10 H10A 118.8 . . ?
N7 C11 C7 121.9(4) . . ?
N7 C11 C12 118.4(4) . . ?
C7 C11 C12 119.7(4) . . ?
N6 C12 C4 122.5(4) . . ?
N6 C12 C11 117.8(4) . . ?
C4 C12 C11 119.7(4) . . ?
N8 C13 C14 123.2(5) . . ?
N8 C13 H13A 118.4 . . ?
C14 C13 H13A 118.4 . . ?
C15 C14 C13 119.1(5) . . ?
C15 C14 H14A 120.5 . . ?
C13 C14 H14A 120.5 . . ?
C14 C15 C16 119.7(4) . . ?
C14 C15 H15A 120.1 . . ?
C16 C15 H15A 120.1 . . ?
C24 C16 C15 117.4(4) . . ?
C24 C16 C17 119.5(4) . . ?
C15 C16 C17 123.1(4) . . ?
C18 C17 C16 120.7(5) . . ?
C18 C17 H17A 119.6 . . ?
C16 C17 H17A 119.6 . . ?
C17 C18 C19 121.5(5) . . ?
C17 C18 H18A 119.2 . . ?
C19 C18 H18A 119.2 . . ?
C20 C19 C23 116.9(5) . . ?
C20 C19 C18 124.0(5) . . ?
C23 C19 C18 119.1(5) . . ?
C21 C20 C19 120.5(5) . . ?
C21 C20 H20A 119.8 . . ?
C19 C20 H20A 119.8 . . ?
C20 C21 C22 118.5(5) . . ?
C20 C21 H21A 120.8 . . ?
C22 C21 H21A 120.8 . . ?
N9 C22 C21 123.3(5) . . ?
N9 C22 H22A 118.3 . . ?
C21 C22 H22A 118.3 . . ?
N9 C23 C19 123.0(4) . . ?
N9 C23 C24 117.7(4) . . ?
C19 C23 C24 119.3(4) . . ?
N8 C24 C16 122.6(4) . . ?
N8 C24 C23 117.6(4) . . ?
C16 C24 C23 119.8(4) . . ?
N10 C25 C26 122.3(5) . . ?
N10 C25 H25A 118.8 . . ?
C26 C25 H25A 118.8 . . ?
C27 C26 C25 120.0(5) . . ?
C27 C26 H26A 120 . . ?
C25 C26 H26A 120 . . ?
C26 C27 C28 119.6(5) . . ?
C26 C27 H27A 120.2 . . ?
C28 C27 H27A 120.2 . . ?
C27 C28 C36 117.2(5) . . ?
C27 C28 C29 124.1(5) . . ?
C36 C28 C29 118.7(5) . . ?
C30 C29 C28 121.2(5) . . ?
C30 C29 H29A 119.4 . . ?
C28 C29 H29A 119.4 . . ?
C29 C30 C31 121.2(5) . . ?
C29 C30 H30A 119.4 . . ?
C31 C30 H30A 119.4 . . ?
C32 C31 C35 116.9(5) . . ?
C32 C31 C30 123.6(5) . . ?
C35 C31 C30 119.5(5) . . ?
C33 C32 C31 120.4(5) . . ?
C33 C32 H32A 119.8 . . ?
C31 C32 H32A 119.8 . . ?
C32 C33 C34 119.1(5) . . ?
C32 C33 H33A 120.4 . . ?
C34 C33 H33A 120.4 . . ?
N11 C34 C33 122.4(5) . . ?
N11 C34 H34A 118.8 . . ?
C33 C34 H34A 118.8 . . ?
N11 C35 C31 122.8(4) . . ?
N11 C35 C36 117.8(4) . . ?
C31 C35 C36 119.4(4) . . ?
N10 C36 C28 122.3(4) . . ?
N10 C36 C35 117.7(4) . . ?
C28 C36 C35 120.0(4) . . ?
N12 C37 C38 177.2(10) . . ?
C37 C38 H38A 109.5 . . ?
C37 C38 H38B 109.5 . . ?
H38A C38 H38B 109.5 . . ?
C37 C38 H38C 109.5 . . ?
H38A C38 H38C 109.5 . . ?
H38B C38 H38C 109.5 . . ?
N13 C39 C40 176.3(17) . . ?
C39 C40 H40A 109.5 . . ?
C39 C40 H40B 109.5 . . ?
H40A C40 H40B 109.5 . . ?
C39 C40 H40C 109.5 . . ?
H40A C40 H40C 109.5 . . ?
H40B C40 H40C 109.5 . . ?
N14 C41 C42 171(2) . . ?
C41 C42 H42A 109.5 . . ?
C41 C42 H42B 109.5 . . ?
H42A C42 H42B 109.5 . . ?
C41 C42 H42C 109.5 . . ?
H42A C42 H42C 109.5 . . ?
H42B C42 H42C 109.5 . . ?
N132 C392 C402 131(4) . . ?
C392 C402 H40D 109.5 . . ?
C392 C402 H40E 109.5 . . ?
H40D C402 H40E 109.5 . . ?
C392 C402 H40F 109.5 . . ?
H40D C402 H40F 109.5 . . ?
H40E C402 H40F 109.5 . . ?
N142 C412 C422 168(5) . . ?
C412 C422 H42D 109.5 . . ?
C412 C422 H42E 109.5 . . ?
H42D C422 H42E 109.5 . . ?
C412 C422 H42F 109.5 . . ?
H42D C422 H42F 109.5 . . ?
H42E C422 H42F 109.5 . . ?

loop_
_geom_bond_atom_site_label_1
_geom_bond_atom_site_label_2
_geom_bond_distance
_geom_bond_site_symmetry_2
_geom_bond_publ_flag
Y1 O5 2.379(4) . ?
Y1 O8 2.415(4) . ?
Y1 O10 2.417(4) . ?
Y1 O1 2.419(3) . ?
Y1 O13 2.420(4) . ?
Y1 O2 2.429(3) . ?
Y1 O11 2.435(4) . ?
Y1 O14 2.438(4) . ?
Y1 O4 2.438(4) . ?
Y1 O7 2.484(4) . ?
Y1 N2 2.828(4) . ?
Y1 N1 2.841(4) . ?
Zn1 N10 2.152(4) . ?
Zn1 N7 2.156(4) . ?
Zn1 N6 2.157(4) . ?
Zn1 N11 2.162(4) . ?
Zn1 N9 2.166(4) . ?
Zn1 N8 2.172(4) . ?
O1 N1 1.276(5) . ?
O2 N1 1.267(5) . ?
O3 N1 1.210(5) . ?
O4 N2 1.254(6) . ?
O5 N2 1.282(6) . ?
O6 N2 1.204(6) . ?
O7 N3 1.263(6) . ?
O8 N3 1.269(6) . ?
O9 N3 1.214(5) . ?
O10 N4 1.245(6) . ?
O11 N4 1.256(5) . ?
O12 N4 1.217(5) . ?
O13 N5 1.242(5) . ?
O14 N5 1.260(5) . ?
O15 N5 1.209(5) . ?
N6 C1 1.320(6) . ?
N6 C12 1.360(6) . ?
N7 C10 1.322(6) . ?
N7 C11 1.360(5) . ?
N8 C13 1.321(6) . ?
N8 C24 1.365(5) . ?
N9 C22 1.329(6) . ?
N9 C23 1.354(6) . ?
N10 C25 1.322(6) . ?
N10 C36 1.362(6) . ?
N11 C34 1.319(6) . ?
N11 C35 1.359(5) . ?
C1 C2 1.387(7) . ?
C1 H1A 0.95 . ?
C2 C3 1.366(7) . ?
C2 H2A 0.95 . ?
C3 C4 1.405(7) . ?
C3 H3A 0.95 . ?
C4 C12 1.404(6) . ?
C4 C5 1.420(7) . ?
C5 C6 1.349(7) . ?
C5 H5A 0.95 . ?
C6 C7 1.429(7) . ?
C6 H6A 0.95 . ?
C7 C8 1.402(7) . ?
C7 C11 1.416(6) . ?
C8 C9 1.364(7) . ?
C8 H8A 0.95 . ?
C9 C10 1.399(7) . ?
C9 H9A 0.95 . ?
C10 H10A 0.95 . ?
C11 C12 1.423(6) . ?
C13 C14 1.394(7) . ?
C13 H13A 0.95 . ?
C14 C15 1.363(7) . ?
C14 H14A 0.95 . ?
C15 C16 1.407(7) . ?
C15 H15A 0.95 . ?
C16 C24 1.397(6) . ?
C16 C17 1.431(7) . ?
C17 C18 1.344(7) . ?
C17 H17A 0.95 . ?
C18 C19 1.433(7) . ?
C18 H18A 0.95 . ?
C19 C20 1.401(7) . ?
C19 C23 1.403(6) . ?
C20 C21 1.362(8) . ?
C20 H20A 0.95 . ?
C21 C22 1.394(7) . ?
C21 H21A 0.95 . ?
C22 H22A 0.95 . ?
C23 C24 1.443(6) . ?
C25 C26 1.384(7) . ?
C25 H25A 0.95 . ?
C26 C27 1.360(8) . ?
C26 H26A 0.95 . ?
C27 C28 1.401(7) . ?
C27 H27A 0.95 . ?
C28 C36 1.402(6) . ?
C28 C29 1.435(8) . ?
C29 C30 1.342(8) . ?
C29 H29A 0.95 . ?
C30 C31 1.422(8) . ?
C30 H30A 0.95 . ?
C31 C32 1.399(8) . ?
C31 C35 1.402(6) . ?
C32 C33 1.352(8) . ?
C32 H32A 0.95 . ?
C33 C34 1.408(7) . ?
C33 H33A 0.95 . ?
C34 H34A 0.95 . ?
C35 C36 1.434(6) . ?
N12 C37 1.115(9) . ?
C37 C38 1.463(11) . ?
C38 H38A 0.98 . ?
C38 H38B 0.98 . ?
C38 H38C 0.98 . ?
N13 C39 1.158(16) . ?
C39 C40 1.457(17) . ?
C40 H40A 0.98 . ?
C40 H40B 0.98 . ?
C40 H40C 0.98 . ?
N14 C41 1.108(16) . ?
C41 C42 1.416(17) . ?
C42 H42A 0.98 . ?
C42 H42B 0.98 . ?
C42 H42C 0.98 . ?
N132 C392 1.31(2) . ?
C392 C402 1.52(2) . ?
C402 H40D 0.98 . ?
C402 H40E 0.98 . ?
C402 H40F 0.98 . ?
N142 C412 1.14(2) . ?
C412 C422 1.40(2) . ?
C422 H42D 0.98 . ?
C422 H42E 0.98 . ?
C422 H42F 0.98 . ?

loop_
_geom_hbond_atom_site_label_D
_geom_hbond_atom_site_label_H
_geom_hbond_atom_site_label_A
_geom_hbond_distance_DH
_geom_hbond_distance_HA
_geom_hbond_distance_DA
_geom_hbond_angle_DHA
_geom_hbond_site_symmetry_A
_geom_hbond_publ_flag
C1 H1A N14 0.95 2.75 3.497(18) 135.8 . yes
C13 H13A O13 0.95 2.61 3.335(6) 133.8 2_565 yes
C14 H14A O4 0.95 2.59 3.293(7) 131 2_565 yes
C21 H21A O5 0.95 2.62 3.215(7) 120.9 . yes
C22 H22A O5 0.95 2.55 3.195(6) 125.6 . yes
C25 H25A N13 0.95 2.5 3.299(17) 141.6 4_456 yes
C25 H25A N132 0.95 2.77 3.60(3) 146 4_456 yes
